data_7017978
loop_
_publ_author_name
'Caputo, Christopher B.'
'Geier, Stephen J.'
'Winkelhaus, Daniel'
'Mitzel, Norbert W.'
'Vukotic, V. Nicolas'
'Loeb, Stephen J.'
'Stephan, Douglas W.'

_publ_section_title
;
 Reactions of substituted pyridines with electrophilic boranes.
;
_journal_issue 7
_journal_name_full 'Dalton transactions (Cambridge, England : 2003)'
_journal_page_first 2131
_journal_page_last 2139
_journal_paper_doi 10.1039/c1dt11820j
_journal_volume 41
_journal_year 2012
_chemical_formula_sum 'C31 H22 B2 F15 N O2'
_chemical_formula_weight 747.12
_chemical_name_systematic
;
?
;
_space_group_IT_number 2
_symmetry_cell_setting triclinic
_symmetry_space_group_name_Hall '-P 1'
_symmetry_space_group_name_H-M 'P -1'
_atom_sites_solution_hydrogens geom
_atom_sites_solution_primary direct
_atom_sites_solution_secondary difmap
_audit_creation_method SHELXL-97
_cell_angle_alpha 99.984(2)
_cell_angle_beta 109.274(2)
_cell_angle_gamma 95.546(2)
_cell_formula_units_Z 2
_cell_length_a 10.8926(6)
_cell_length_b 11.0691(5)
_cell_length_c 14.3170(8)
_cell_measurement_reflns_used 7200
_cell_measurement_temperature 150(2)
_cell_measurement_theta_max 27.6
_cell_measurement_theta_min 1.5
_cell_volume 1582.65(15)
_computing_structure_refinement 'SHELXL-97 (Sheldrick, 1997)'
_computing_structure_solution 'SHELXS-97 (Sheldrick, 1990)'
_diffrn_ambient_temperature 150(2)
_diffrn_measured_fraction_theta_full 0.983
_diffrn_measured_fraction_theta_max 0.983
_diffrn_radiation_monochromator graphite
_diffrn_radiation_source 'fine-focus sealed tube'
_diffrn_radiation_type MoK\a
_diffrn_radiation_wavelength 0.71073
_diffrn_reflns_av_R_equivalents 0.0374
_diffrn_reflns_av_sigmaI/netI 0.0479
_diffrn_reflns_limit_h_max 14
_diffrn_reflns_limit_h_min -13
_diffrn_reflns_limit_k_max 14
_diffrn_reflns_limit_k_min -14
_diffrn_reflns_limit_l_max 18
_diffrn_reflns_limit_l_min -18
_diffrn_reflns_number 26474
_diffrn_reflns_theta_full 27.56
_diffrn_reflns_theta_max 27.56
_diffrn_reflns_theta_min 1.54
_exptl_absorpt_coefficient_mu 0.157
_exptl_absorpt_correction_T_max 0.7456
_exptl_absorpt_correction_T_min 0.7159
_exptl_absorpt_correction_type multi-scan
_exptl_absorpt_process_details SADABS
_exptl_crystal_colour colourless
_exptl_crystal_density_diffrn 1.568
_exptl_crystal_density_method 'not measured'
_exptl_crystal_description block
_exptl_crystal_F_000 752
_exptl_crystal_size_max 0.24
_exptl_crystal_size_mid 0.22
_exptl_crystal_size_min 0.20
_refine_diff_density_max 0.378
_refine_diff_density_min -0.283
_refine_diff_density_rms 0.050
_refine_ls_extinction_method none
_refine_ls_goodness_of_fit_ref 0.905
_refine_ls_hydrogen_treatment mixed
_refine_ls_matrix_type full
_refine_ls_number_parameters 464
_refine_ls_number_reflns 7200
_refine_ls_number_restraints 0
_refine_ls_restrained_S_all 0.905
_refine_ls_R_factor_all 0.0923
_refine_ls_R_factor_gt 0.0484
_refine_ls_shift/su_max 0.002
_refine_ls_shift/su_mean 0.000
_refine_ls_structure_factor_coef Fsqd
_refine_ls_weighting_details 'calc w=1/[\s^2^(Fo^2^)+(0.0785P)^2^+0.8566P] where P=(Fo^2^+2Fc^2^)/3'
_refine_ls_weighting_scheme calc
_refine_ls_wR_factor_gt 0.1221
_refine_ls_wR_factor_ref 0.1476
_reflns_number_gt 4456
_reflns_number_total 7200
_reflns_threshold_expression >2sigma(I)
_cod_data_source_file c1dt11820j.txt
_cod_data_source_block dw002_0m
_cod_original_cell_volume 1582.65(14)
_cod_original_sg_symbol_H-M P-1
_cod_database_code 7017978

loop_
_symmetry_equiv_pos_as_xyz
'x, y, z'
'-x, -y, -z'

loop_
_atom_site_label
_atom_site_type_symbol
_atom_site_fract_x
_atom_site_fract_y
_atom_site_fract_z
_atom_site_U_iso_or_equiv
_atom_site_adp_type
_atom_site_occupancy
_atom_site_symmetry_multiplicity
_atom_site_calc_flag
_atom_site_refinement_flags
N1 N 0.74400(18) 0.29598(18) 0.07815(14) 0.0327(5) Uani 1 1 d .
H1A H 0.6914 0.2370 0.0271 0.039 Uiso 1 1 calc R
O1 O 1.12636(17) 0.61866(18) 0.34008(14) 0.0502(5) Uani 1 1 d .
O2 O 0.95254(16) 0.65305(16) 0.38908(14) 0.0444(5) Uani 1 1 d .
B1 B 0.5043(2) 0.8447(2) 0.18543(19) 0.0268(5) Uani 1 1 d .
B2 B 0.9977(3) 0.5873(3) 0.3234(2) 0.0343(6) Uani 1 1 d .
F1 F 0.67654(13) 1.10156(12) 0.24471(11) 0.0430(4) Uani 1 1 d .
F2 F 0.91111(14) 1.14428(14) 0.22772(12) 0.0502(4) Uani 1 1 d .
F3 F 1.02060(15) 0.95523(16) 0.15708(13) 0.0552(4) Uani 1 1 d .
F4 F 0.89015(16) 0.71687(15) 0.10825(14) 0.0571(5) Uani 1 1 d .
F5 F 0.65330(14) 0.67111(12) 0.12166(11) 0.0428(4) Uani 1 1 d .
F6 F 0.70453(13) 0.82303(13) 0.38163(10) 0.0396(3) Uani 1 1 d .
F7 F 0.69790(16) 0.63112(15) 0.47232(11) 0.0523(4) Uani 1 1 d .
F8 F 0.49060(19) 0.43953(15) 0.39136(14) 0.0649(5) Uani 1 1 d .
F9 F 0.29158(17) 0.44316(14) 0.21840(15) 0.0624(5) Uani 1 1 d .
F10 F 0.29475(14) 0.63278(13) 0.12895(12) 0.0483(4) Uani 1 1 d .
F11 F 0.35294(15) 0.98185(14) 0.04359(10) 0.0441(4) Uani 1 1 d .
F12 F 0.21232(16) 1.15527(15) 0.08205(12) 0.0541(4) Uani 1 1 d .
F13 F 0.20787(14) 1.23032(13) 0.27223(12) 0.0457(4) Uani 1 1 d .
F14 F 0.35855(16) 1.13508(13) 0.42550(11) 0.0468(4) Uani 1 1 d .
F15 F 0.50110(15) 0.96307(13) 0.38960(10) 0.0427(4) Uani 1 1 d .
C1 C 0.6520(2) 0.8834(2) 0.18444(16) 0.0271(5) Uani 1 1 d .
C2 C 0.7247(2) 1.0011(2) 0.21007(17) 0.0305(5) Uani 1 1 d .
C3 C 0.8467(2) 1.0270(2) 0.20210(18) 0.0354(6) Uani 1 1 d .
C4 C 0.9027(2) 0.9316(3) 0.1667(2) 0.0389(6) Uani 1 1 d .
C5 C 0.8364(3) 0.8117(2) 0.14136(19) 0.0384(6) Uani 1 1 d .
C6 C 0.7144(2) 0.7913(2) 0.15028(18) 0.0319(5) Uani 1 1 d .
C7 C 0.5007(2) 0.7379(2) 0.25037(17) 0.0284(5) Uani 1 1 d .
C8 C 0.5991(2) 0.7310(2) 0.33877(17) 0.0298(5) Uani 1 1 d .
C9 C 0.5982(3) 0.6334(2) 0.38764(18) 0.0374(6) Uani 1 1 d .
C10 C 0.4939(3) 0.5361(2) 0.3470(2) 0.0424(6) Uani 1 1 d .
C11 C 0.3928(3) 0.5391(2) 0.2600(2) 0.0413(6) Uani 1 1 d .
C12 C 0.3977(2) 0.6376(2) 0.21488(19) 0.0342(5) Uani 1 1 d .
C13 C 0.4316(2) 0.9599(2) 0.21442(16) 0.0265(5) Uani 1 1 d .
C14 C 0.3569(2) 1.0161(2) 0.14119(17) 0.0297(5) Uani 1 1 d .
C15 C 0.2842(2) 1.1067(2) 0.15845(18) 0.0338(5) Uani 1 1 d .
C16 C 0.2831(2) 1.1466(2) 0.25467(19) 0.0319(5) Uani 1 1 d .
C17 C 0.3578(2) 1.0972(2) 0.33118(17) 0.0307(5) Uani 1 1 d .
C18 C 0.4298(2) 1.0064(2) 0.31023(17) 0.0294(5) Uani 1 1 d .
C19 C 0.8721(2) 0.3173(2) 0.08814(18) 0.0331(5) Uani 1 1 d .
C20 C 0.9534(2) 0.4118(2) 0.16637(18) 0.0338(5) Uani 1 1 d .
H20A H 1.0439 0.4305 0.1749 0.041 Uiso 1 1 calc R
C21 C 0.9048(2) 0.4800(2) 0.23296(17) 0.0313(5) Uani 1 1 d .
C22 C 0.7720(2) 0.4512(2) 0.21913(17) 0.0322(5) Uani 1 1 d .
H22A H 0.7376 0.4966 0.2647 0.039 Uiso 1 1 calc R
C23 C 0.6900(2) 0.3580(2) 0.14041(18) 0.0325(5) Uani 1 1 d .
C24 C 0.9152(3) 0.2363(3) 0.0144(2) 0.0471(7) Uani 1 1 d .
H24A H 0.8389 0.1775 -0.0348 0.071 Uiso 1 1 calc R
H24B H 0.9810 0.1902 0.0507 0.071 Uiso 1 1 calc R
H24C H 0.9540 0.2878 -0.0212 0.071 Uiso 1 1 calc R
C25 C 0.5463(2) 0.3205(3) 0.1183(2) 0.0460(7) Uani 1 1 d .
H25A H 0.5100 0.2519 0.0584 0.069 Uiso 1 1 calc R
H25B H 0.5009 0.3915 0.1053 0.069 Uiso 1 1 calc R
H25C H 0.5335 0.2936 0.1766 0.069 Uiso 1 1 calc R
C26 C 1.1729(3) 0.7338(2) 0.4198(2) 0.0459(7) Uani 1 1 d .
C27 C 1.3118(3) 0.7332(4) 0.4861(3) 0.0833(13) Uani 1 1 d .
H27A H 1.3137 0.6634 0.5200 0.125 Uiso 1 1 calc R
H27B H 1.3451 0.8115 0.5371 0.125 Uiso 1 1 calc R
H27C H 1.3674 0.7243 0.4445 0.125 Uiso 1 1 calc R
C28 C 1.1679(4) 0.8397(3) 0.3641(3) 0.0867(13) Uani 1 1 d .
H28A H 1.0765 0.8393 0.3216 0.130 Uiso 1 1 calc R
H28B H 1.2220 0.8288 0.3215 0.130 Uiso 1 1 calc R
H28C H 1.2021 0.9192 0.4136 0.130 Uiso 1 1 calc R
C29 C 1.0696(3) 0.7282(2) 0.4714(2) 0.0407(6) Uani 1 1 d .
C30 C 1.1017(4) 0.6567(3) 0.5552(2) 0.0762(12) Uani 1 1 d .
H30B H 1.0323 0.6564 0.5846 0.114 Uiso 1 1 calc R
H30C H 1.1864 0.6964 0.6079 0.114 Uiso 1 1 calc R
H30D H 1.1073 0.5709 0.5273 0.114 Uiso 1 1 calc R
C31 C 1.0342(3) 0.8516(3) 0.5077(3) 0.0675(10) Uani 1 1 d .
H31C H 1.0130 0.8967 0.4527 0.101 Uiso 1 1 calc R
H31D H 1.1091 0.9007 0.5657 0.101 Uiso 1 1 calc R
H31A H 0.9576 0.8376 0.5282 0.101 Uiso 1 1 calc R
H1 H 0.442(2) 0.797(2) 0.1031(17) 0.029(6) Uiso 1 1 d .

loop_
_atom_site_aniso_label
_atom_site_aniso_U_11
_atom_site_aniso_U_22
_atom_site_aniso_U_33
_atom_site_aniso_U_23
_atom_site_aniso_U_13
_atom_site_aniso_U_12
N1 0.0251(10) 0.0389(11) 0.0256(10) -0.0053(8) 0.0055(8) 0.0005(8)
O1 0.0329(10) 0.0545(12) 0.0465(11) -0.0127(9) 0.0078(8) -0.0049(8)
O2 0.0337(10) 0.0379(10) 0.0470(11) -0.0117(8) 0.0091(8) -0.0054(8)
B1 0.0256(13) 0.0270(13) 0.0243(13) 0.0025(10) 0.0064(10) 0.0021(10)
B2 0.0338(15) 0.0311(14) 0.0330(15) 0.0072(12) 0.0059(12) 0.0027(12)
F1 0.0376(8) 0.0289(7) 0.0590(10) -0.0024(7) 0.0202(7) -0.0002(6)
F2 0.0421(9) 0.0430(9) 0.0635(10) 0.0090(8) 0.0219(8) -0.0095(7)
F3 0.0400(9) 0.0677(11) 0.0708(11) 0.0205(9) 0.0346(8) 0.0061(8)
F4 0.0603(10) 0.0514(10) 0.0829(12) 0.0173(9) 0.0503(10) 0.0235(8)
F5 0.0486(9) 0.0282(7) 0.0568(9) 0.0046(7) 0.0275(7) 0.0066(6)
F6 0.0313(7) 0.0490(8) 0.0329(8) 0.0081(6) 0.0054(6) 0.0032(6)
F7 0.0589(10) 0.0654(10) 0.0419(9) 0.0254(8) 0.0175(8) 0.0308(8)
F8 0.0902(14) 0.0456(10) 0.0795(13) 0.0370(9) 0.0418(11) 0.0226(9)
F9 0.0621(11) 0.0340(8) 0.0885(13) 0.0129(8) 0.0286(10) -0.0097(8)
F10 0.0342(8) 0.0439(9) 0.0521(9) 0.0092(7) 0.0006(7) -0.0076(7)
F11 0.0539(9) 0.0533(9) 0.0275(8) 0.0133(7) 0.0124(7) 0.0193(7)
F12 0.0558(10) 0.0616(10) 0.0476(9) 0.0239(8) 0.0102(8) 0.0300(8)
F13 0.0431(8) 0.0347(8) 0.0669(10) 0.0111(7) 0.0264(8) 0.0162(7)
F14 0.0678(10) 0.0392(8) 0.0390(8) 0.0032(7) 0.0271(8) 0.0157(7)
F15 0.0602(10) 0.0396(8) 0.0259(7) 0.0069(6) 0.0089(7) 0.0198(7)
C1 0.0290(12) 0.0311(12) 0.0206(11) 0.0071(9) 0.0070(9) 0.0053(9)
C2 0.0313(12) 0.0307(12) 0.0301(12) 0.0066(10) 0.0115(10) 0.0058(10)
C3 0.0313(13) 0.0375(14) 0.0353(13) 0.0100(11) 0.0104(11) -0.0035(10)
C4 0.0296(13) 0.0535(16) 0.0414(14) 0.0171(12) 0.0195(11) 0.0057(11)
C5 0.0427(15) 0.0427(15) 0.0410(14) 0.0138(12) 0.0243(12) 0.0168(12)
C6 0.0333(13) 0.0311(13) 0.0328(13) 0.0083(10) 0.0140(10) 0.0024(10)
C7 0.0296(12) 0.0266(11) 0.0304(12) 0.0033(9) 0.0133(10) 0.0060(9)
C8 0.0295(12) 0.0307(12) 0.0324(13) 0.0042(10) 0.0158(10) 0.0073(10)
C9 0.0432(15) 0.0449(15) 0.0311(13) 0.0124(11) 0.0158(11) 0.0225(12)
C10 0.0597(18) 0.0287(13) 0.0555(17) 0.0184(12) 0.0344(15) 0.0174(12)
C11 0.0422(15) 0.0279(13) 0.0570(17) 0.0072(12) 0.0237(13) 0.0025(11)
C12 0.0308(13) 0.0334(13) 0.0387(14) 0.0067(11) 0.0133(11) 0.0053(10)
C13 0.0225(11) 0.0257(11) 0.0289(12) 0.0045(9) 0.0078(9) -0.0002(9)
C14 0.0273(12) 0.0322(12) 0.0268(12) 0.0050(10) 0.0077(9) 0.0015(9)
C15 0.0267(12) 0.0344(13) 0.0378(14) 0.0139(11) 0.0048(10) 0.0059(10)
C16 0.0268(12) 0.0220(11) 0.0484(15) 0.0059(10) 0.0163(11) 0.0034(9)
C17 0.0352(13) 0.0262(12) 0.0310(13) 0.0016(10) 0.0161(10) -0.0008(10)
C18 0.0320(12) 0.0248(11) 0.0294(12) 0.0062(9) 0.0088(10) 0.0020(9)
C19 0.0275(12) 0.0402(14) 0.0294(12) 0.0023(10) 0.0096(10) 0.0065(10)
C20 0.0239(12) 0.0424(14) 0.0308(13) 0.0054(11) 0.0066(10) 0.0019(10)
C21 0.0289(12) 0.0306(12) 0.0283(12) 0.0041(10) 0.0043(10) 0.0011(10)
C22 0.0332(13) 0.0316(12) 0.0287(12) 0.0008(10) 0.0099(10) 0.0055(10)
C23 0.0291(12) 0.0362(13) 0.0310(12) 0.0036(10) 0.0104(10) 0.0069(10)
C24 0.0370(15) 0.0623(18) 0.0394(15) -0.0031(13) 0.0165(12) 0.0108(13)
C25 0.0286(13) 0.0568(17) 0.0449(15) -0.0079(13) 0.0143(12) 0.0007(12)
C26 0.0353(14) 0.0400(15) 0.0453(16) -0.0042(12) 0.0025(12) -0.0069(12)
C27 0.0391(18) 0.088(3) 0.080(3) -0.029(2) -0.0096(17) 0.0043(17)
C28 0.104(3) 0.069(2) 0.064(2) 0.0169(19) 0.015(2) -0.043(2)
C29 0.0388(14) 0.0271(12) 0.0400(15) -0.0052(11) 0.0020(11) -0.0056(11)
C30 0.119(3) 0.0446(18) 0.0386(17) 0.0017(14) 0.0077(18) -0.0223(19)
C31 0.0560(19) 0.0398(16) 0.077(2) -0.0218(16) 0.0029(17) 0.0027(14)

loop_
_atom_type_symbol
_atom_type_description
_atom_type_scat_dispersion_real
_atom_type_scat_dispersion_imag
_atom_type_scat_source
C C 0.0033 0.0016 'International Tables Vol C Tables 4.2.6.8 and 6.1.1.4'
H H 0.0000 0.0000 'International Tables Vol C Tables 4.2.6.8 and 6.1.1.4'
N N 0.0061 0.0033 'International Tables Vol C Tables 4.2.6.8 and 6.1.1.4'
O O 0.0106 0.0060 'International Tables Vol C Tables 4.2.6.8 and 6.1.1.4'
B B 0.0013 0.0007 'International Tables Vol C Tables 4.2.6.8 and 6.1.1.4'
F F 0.0171 0.0103 'International Tables Vol C Tables 4.2.6.8 and 6.1.1.4'

loop_
_geom_angle_atom_site_label_1
_geom_angle_atom_site_label_2
_geom_angle_atom_site_label_3
_geom_angle
C19 N1 C23 125.1(2)
B2 O1 C26 106.1(2)
B2 O2 C29 106.1(2)
C13 B1 C1 115.71(18)
C13 B1 C7 113.25(18)
C1 B1 C7 111.23(18)
O1 B2 O2 115.7(2)
O1 B2 C21 122.7(2)
O2 B2 C21 121.6(2)
C2 C1 C6 113.3(2)
C2 C1 B1 127.7(2)
C6 C1 B1 118.9(2)
F1 C2 C3 115.4(2)
F1 C2 C1 120.3(2)
C3 C2 C1 124.3(2)
F2 C3 C4 119.6(2)
F2 C3 C2 120.9(2)
C4 C3 C2 119.5(2)
F3 C4 C3 120.4(2)
F3 C4 C5 120.4(2)
C3 C4 C5 119.2(2)
F4 C5 C4 120.2(2)
F4 C5 C6 121.0(2)
C4 C5 C6 118.8(2)
F5 C6 C5 115.6(2)
F5 C6 C1 119.5(2)
C5 C6 C1 124.9(2)
C8 C7 C12 113.6(2)
C8 C7 B1 125.4(2)
C12 C7 B1 120.9(2)
F6 C8 C7 119.6(2)
F6 C8 C9 116.4(2)
C7 C8 C9 124.0(2)
F7 C9 C10 119.7(2)
F7 C9 C8 121.2(2)
C10 C9 C8 119.1(2)
F8 C10 C11 120.0(3)
F8 C10 C9 120.8(3)
C11 C10 C9 119.2(2)
F9 C11 C12 120.7(2)
F9 C11 C10 119.7(2)
C12 C11 C10 119.5(2)
F10 C12 C11 115.8(2)
F10 C12 C7 119.7(2)
C11 C12 C7 124.5(2)
C14 C13 C18 113.1(2)
C14 C13 B1 121.48(19)
C18 C13 B1 125.3(2)
F11 C14 C15 115.8(2)
F11 C14 C13 119.4(2)
C15 C14 C13 124.8(2)
F12 C15 C14 120.9(2)
F12 C15 C16 119.7(2)
C14 C15 C16 119.4(2)
F13 C16 C17 120.8(2)
F13 C16 C15 120.4(2)
C17 C16 C15 118.7(2)
F14 C17 C16 119.7(2)
F14 C17 C18 120.6(2)
C16 C17 C18 119.7(2)
F15 C18 C17 116.1(2)
F15 C18 C13 119.75(19)
C17 C18 C13 124.1(2)
N1 C19 C20 117.3(2)
N1 C19 C24 117.7(2)
C20 C19 C24 125.0(2)
C19 C20 C21 120.8(2)
C20 C21 C22 118.7(2)
C20 C21 B2 121.0(2)
C22 C21 B2 120.4(2)
C23 C22 C21 120.8(2)
N1 C23 C22 117.2(2)
N1 C23 C25 117.6(2)
C22 C23 C25 125.1(2)
O1 C26 C27 109.0(2)
O1 C26 C28 105.6(2)
C27 C26 C28 110.4(3)
O1 C26 C29 102.31(19)
C27 C26 C29 115.7(3)
C28 C26 C29 113.0(3)
O2 C29 C31 108.3(2)
O2 C29 C30 106.1(2)
C31 C29 C30 110.2(3)
O2 C29 C26 102.4(2)
C31 C29 C26 115.4(2)
C30 C29 C26 113.6(3)

loop_
_geom_bond_atom_site_label_1
_geom_bond_atom_site_label_2
_geom_bond_distance
N1 C19 1.348(3)
N1 C23 1.351(3)
O1 B2 1.340(3)
O1 C26 1.474(3)
O2 B2 1.339(3)
O2 C29 1.473(3)
B1 C13 1.629(3)
B1 C1 1.630(3)
B1 C7 1.631(3)
B2 C21 1.575(4)
F1 C2 1.360(3)
F2 C3 1.342(3)
F3 C4 1.342(3)
F4 C5 1.341(3)
F5 C6 1.357(3)
F6 C8 1.351(3)
F7 C9 1.340(3)
F8 C10 1.338(3)
F9 C11 1.348(3)
F10 C12 1.352(3)
F11 C14 1.368(3)
F12 C15 1.349(3)
F13 C16 1.340(3)
F14 C17 1.340(3)
F15 C18 1.343(3)
C1 C2 1.379(3)
C1 C6 1.386(3)
C2 C3 1.378(3)
C3 C4 1.373(4)
C4 C5 1.375(4)
C5 C6 1.377(3)
C7 C8 1.382(3)
C7 C12 1.391(3)
C8 C9 1.387(3)
C9 C10 1.378(4)
C10 C11 1.371(4)
C11 C12 1.366(4)
C13 C14 1.382(3)
C13 C18 1.387(3)
C14 C15 1.375(3)
C15 C16 1.376(3)
C16 C17 1.366(3)
C17 C18 1.384(3)
C19 C20 1.375(3)
C19 C24 1.489(3)
C20 C21 1.386(3)
C21 C22 1.390(3)
C22 C23 1.374(3)
C23 C25 1.491(3)
C26 C27 1.499(4)
C26 C28 1.523(4)
C26 C29 1.539(4)
C29 C31 1.507(4)
C29 C30 1.515(4)
